data_1565522
loop_
_publ_author_name
'Saepua, Siriporn'
'Kornsakulkarn, Jittra'
'Choowong, Wilunda'
'Suriyachadkun, Chanwit'
'Boonlarppradab, Chollaratt'
'Thongpanchang, Chawanee'

_publ_section_title
;
 Antimicrobial and Cytotoxic Angucyclic Quinones from <i>Actinomadura
 miaoliensis</i>.
;
_journal_issue 11
_journal_name_full 'Journal of natural products'
_journal_page_first 2775
_journal_page_last 2785
_journal_paper_doi 10.1021/acs.jnatprod.1c00232
_journal_volume 84
_journal_year 2021
_chemical_absolute_configuration unk
_chemical_formula_moiety 'C19 H22 O7'
_chemical_formula_sum 'C19 H22 O7'
_chemical_formula_weight 362.36
_chemical_name_systematic At2911_Re_016_B3_B4
_space_group_crystal_system monoclinic
_space_group_IT_number 4
_space_group_name_Hall 'P 2yb'
_space_group_name_H-M_alt 'P 1 21 1'
_atom_sites_solution_hydrogens geom
_atom_sites_solution_primary iterative
_audit_creation_date 2021-01-06
_audit_creation_method
;
Olex2 1.3
(compiled 2020.11.12 svn.r5f609507 for OlexSys, GUI svn.r6226)
;
_cell_angle_alpha 90
_cell_angle_beta 96.202(3)
_cell_angle_gamma 90
_cell_formula_units_Z 2
_cell_length_a 9.6584(8)
_cell_length_b 8.5478(7)
_cell_length_c 9.7650(7)
_cell_measurement_reflns_used 9962
_cell_measurement_temperature 100
_cell_measurement_theta_max 70.09
_cell_measurement_theta_min 4.554
_cell_volume 801.46(11)
_computing_cell_refinement 'SAINT V8.40B (?, 2016)'
_computing_data_reduction 'SAINT V8.40B (?, 2016)'
_computing_molecular_graphics 'Olex2 1.3 (Dolomanov et al., 2009)'
_computing_publication_material 'Olex2 1.3 (Dolomanov et al., 2009)'
_computing_structure_refinement 'XL  (Sheldrick, 2008)'
_computing_structure_solution 'olex2.solve 1.3 (Bourhis et al., 2015)'
_diffrn_ambient_temperature 100
_diffrn_detector 'PHOTON 100 CMOS DETECTOR'
_diffrn_detector_area_resol_mean 10.4167
_diffrn_detector_type 'PHOTON 100 CMOS'
_diffrn_measured_fraction_theta_full 0.979
_diffrn_measured_fraction_theta_max 0.979
_diffrn_measurement_device '\k-Geometry Diffractometer'
_diffrn_measurement_device_type 'Bruker APEX-II CCD'
_diffrn_measurement_method '\f and \w scans'
_diffrn_radiation_collimation '0.6 mm'
_diffrn_radiation_monochromator graphite
_diffrn_radiation_probe x-ray
_diffrn_radiation_type CuK\a
_diffrn_radiation_wavelength 1.54178
_diffrn_radiation_xray_symbol K-L~3~
_diffrn_reflns_av_R_equivalents 0.0400
_diffrn_reflns_av_unetI/netI 0.0329
_diffrn_reflns_Laue_measured_fraction_full 0.979
_diffrn_reflns_Laue_measured_fraction_max 0.979
_diffrn_reflns_limit_h_max 11
_diffrn_reflns_limit_h_min -11
_diffrn_reflns_limit_k_max 10
_diffrn_reflns_limit_k_min -10
_diffrn_reflns_limit_l_max 10
_diffrn_reflns_limit_l_min -11
_diffrn_reflns_number 11724
_diffrn_reflns_point_group_measured_fraction_full 0.979
_diffrn_reflns_point_group_measured_fraction_max 0.978
_diffrn_reflns_theta_full 67.679
_diffrn_reflns_theta_max 70.064
_diffrn_reflns_theta_min 4.555
_diffrn_source 'X-ray tube'
_diffrn_source_current 50.0
_diffrn_source_power 2.5
_diffrn_source_target Cu
_diffrn_source_type 'Micro focus tube'
_diffrn_source_voltage 50.0
_diffrn_standards_number 0
_exptl_absorpt_coefficient_mu 0.961
_exptl_absorpt_correction_T_max 0.7533
_exptl_absorpt_correction_T_min 0.6589
_exptl_absorpt_correction_type none
_exptl_absorpt_process_details
;
SADABS-2016/2 (Bruker,2016/2) was used for absorption correction.
wR2(int) was 0.1193 before and 0.0613 after correction.
The Ratio of minimum to maximum transmission is 0.8747.
The \l/2 correction factor is Not present.
;
_exptl_crystal_colour 'clear light yellow'
_exptl_crystal_colour_lustre clear
_exptl_crystal_colour_modifier light
_exptl_crystal_colour_primary yellow
_exptl_crystal_density_diffrn 1.502
_exptl_crystal_description plate
_exptl_crystal_F_000 384
_exptl_crystal_size_max 0.05
_exptl_crystal_size_mid 0.05
_exptl_crystal_size_min 0.02
_refine_diff_density_max 0.232
_refine_diff_density_min -0.190
_refine_diff_density_rms 0.040
_refine_ls_abs_structure_details
;
 Flack x determined using 1344 quotients [(I+)-(I-)]/[(I+)+(I-)]
 (Parsons, Flack and Wagner, Acta Cryst. B69 (2013) 249-259).
;
_refine_ls_abs_structure_Flack 0.02(5)
_refine_ls_extinction_method none
_refine_ls_goodness_of_fit_ref 0.937
_refine_ls_hydrogen_treatment constr
_refine_ls_matrix_type full
_refine_ls_number_parameters 242
_refine_ls_number_reflns 2975
_refine_ls_number_restraints 1
_refine_ls_restrained_S_all 0.937
_refine_ls_R_factor_all 0.0275
_refine_ls_R_factor_gt 0.0270
_refine_ls_shift/su_max 0.000
_refine_ls_shift/su_mean 0.000
_refine_ls_structure_factor_coef Fsqd
_refine_ls_weighting_details 'w=1/[\s^2^(Fo^2^)+(0.0436P)^2^+0.2383P] where P=(Fo^2^+2Fc^2^)/3'
_refine_ls_weighting_scheme calc
_refine_ls_wR_factor_gt 0.0712
_refine_ls_wR_factor_ref 0.0718
_reflns_Friedel_coverage 0.864
_reflns_Friedel_fraction_full 0.980
_reflns_Friedel_fraction_max 0.976
_reflns_number_gt 2928
_reflns_number_total 2975
_reflns_threshold_expression 'I > 2\s(I)'
_cod_data_source_file np1c00232_si_002.cif
_cod_data_source_block at2911_re_016_b3_b4_lt_0m_a
_cod_database_code 1565522
_shelx_shelxl_version_number 2018/3
_shelx_space_group_comment
;
The symmetry employed for this shelxl refinement is uniquely defined
by the following loop, which should always be used as a source of
symmetry information in preference to the above space-group names.
They are only intended as comments.
;
_shelx_estimated_absorpt_t_max 0.981
_shelx_estimated_absorpt_t_min 0.954
_olex2_refinement_description
;
1. Fixed Uiso
 At 1.2 times of:
  All C(H) groups, All C(H,H) groups
 At 1.5 times of:
  All C(H,H,H) groups, All O(H) groups
2.a Ternary CH refined with riding coordinates:
 C1(H1A), C12(H12), C12B(H12B)
2.b Secondary CH2 refined with riding coordinates:
 C4(H4A,H4B), C5(H5A,H5B), C6(H6A,H6B)
2.c Aromatic/amide H refined with riding coordinates:
 C2(H2A), C9(H9), C10(H10), C11(H11)
2.d Idealised Me refined as rotating group:
 C13(H13A,H13B,H13C)
2.e Idealised tetrahedral OH refined as rotating group:
 O1(H1), O2(H2), O4(H4), O5(H5), O6(H6), O7(H7)
;
_olex2_submission_original_sample_id AT2911_Re_016_B3_B4
_olex2_submission_special_instructions 'No special instructions were received'

loop_
_space_group_symop_operation_xyz
'x, y, z'
'-x, y+1/2, -z'

loop_
_atom_site_label
_atom_site_type_symbol
_atom_site_fract_x
_atom_site_fract_y
_atom_site_fract_z
_atom_site_U_iso_or_equiv
_atom_site_adp_type
_atom_site_occupancy
_atom_site_site_symmetry_order
_atom_site_calc_flag
_atom_site_refinement_flags_posn
_atom_site_refinement_flags_adp
_atom_site_refinement_flags_occupancy
_atom_site_disorder_assembly
_atom_site_disorder_group
O1 O -0.09758(15) 0.53886(18) 0.19023(16) 0.0211(3) Uani 1 1 d . . . . .
H1 H -0.070247 0.446890 0.207167 0.032 Uiso 1 1 calc R U . . .
O2 O 0.50799(14) 0.72486(16) 0.19400(14) 0.0164(3) Uani 1 1 d . . . . .
H2 H 0.586366 0.715428 0.239692 0.025 Uiso 1 1 calc R U . . .
O3 O 0.07936(15) 0.31633(18) 0.23859(16) 0.0212(3) Uani 1 1 d . . . . .
O4 O 0.38732(13) 0.42600(16) 0.07262(13) 0.0139(3) Uani 1 1 d . . . . .
H4 H 0.408064 0.504198 0.026897 0.021 Uiso 1 1 calc R U . . .
O5 O 0.34487(14) 0.38958(17) 0.43582(14) 0.0168(3) Uani 1 1 d . . . . .
H5 H 0.322128 0.311191 0.480199 0.025 Uiso 1 1 calc R U . . .
O6 O 0.55878(15) 0.17808(17) 0.08175(14) 0.0183(3) Uani 1 1 d . . . . .
H6 H 0.502420 0.244692 0.045252 0.027 Uiso 1 1 calc R U . . .
O7 O 0.70652(14) 0.60472(17) 0.38611(14) 0.0176(3) Uani 1 1 d . . . . .
H7 H 0.778916 0.604251 0.345553 0.026 Uiso 1 1 calc R U . . .
C13 C 0.9345(2) 0.1162(3) 0.4545(2) 0.0216(4) Uani 1 1 d . . . . .
H13A H 0.981735 0.171004 0.534544 0.032 Uiso 1 1 calc R U . . .
H13B H 0.999878 0.100802 0.385607 0.032 Uiso 1 1 calc R U . . .
H13C H 0.901339 0.014358 0.483448 0.032 Uiso 1 1 calc R U . . .
C1 C 0.65265(19) 0.4445(2) 0.3928(2) 0.0156(4) Uani 1 1 d . . . . .
H1A H 0.579405 0.444212 0.457735 0.019 Uiso 1 1 calc R U . . .
C2 C 0.7700(2) 0.3413(2) 0.4522(2) 0.0170(4) Uani 1 1 d . . . . .
H2A H 0.817335 0.370565 0.538798 0.020 Uiso 1 1 calc R U . . .
C3 C 0.8130(2) 0.2121(2) 0.3932(2) 0.0171(4) Uani 1 1 d . . . . .
C4 C 0.7414(2) 0.1553(2) 0.2586(2) 0.0184(4) Uani 1 1 d . . . . .
H4A H 0.739670 0.039545 0.259921 0.022 Uiso 1 1 calc R U . . .
H4B H 0.796903 0.187933 0.184036 0.022 Uiso 1 1 calc R U . . .
C4A C 0.5925(2) 0.2149(2) 0.2248(2) 0.0152(4) Uani 1 1 d . . . . .
C5 C 0.4906(2) 0.1284(2) 0.3079(2) 0.0159(4) Uani 1 1 d . . . . .
H5A H 0.497977 0.014363 0.292520 0.019 Uiso 1 1 calc R U . . .
H5B H 0.515211 0.148971 0.407329 0.019 Uiso 1 1 calc R U . . .
C6 C 0.3412(2) 0.1817(2) 0.2653(2) 0.0154(4) Uani 1 1 d . . . . .
H6A H 0.315974 0.158987 0.166336 0.018 Uiso 1 1 calc R U . . .
H6B H 0.276867 0.122596 0.318448 0.018 Uiso 1 1 calc R U . . .
C6A C 0.3249(2) 0.3558(2) 0.29070(19) 0.0139(4) Uani 1 1 d . . . . .
C7 C 0.17575(19) 0.4108(2) 0.2428(2) 0.0157(4) Uani 1 1 d . . . . .
C7A C 0.1513(2) 0.5766(2) 0.2095(2) 0.0151(4) Uani 1 1 d . . . . .
C8 C 0.0142(2) 0.6326(3) 0.1777(2) 0.0179(4) Uani 1 1 d . . . . .
C9 C -0.0102(2) 0.7859(3) 0.1357(2) 0.0206(4) Uani 1 1 d . . . . .
H9 H -0.102804 0.823350 0.115820 0.025 Uiso 1 1 calc R U . . .
C10 C 0.1017(2) 0.8836(3) 0.1231(2) 0.0200(4) Uani 1 1 d . . . . .
H10 H 0.085344 0.988030 0.092187 0.024 Uiso 1 1 calc R U . . .
C11 C 0.2387(2) 0.8315(2) 0.1552(2) 0.0180(4) Uani 1 1 d . . . . .
H11 H 0.314343 0.899920 0.144749 0.022 Uiso 1 1 calc R U . . .
C11A C 0.2639(2) 0.6805(2) 0.2020(2) 0.0152(4) Uani 1 1 d . . . . .
C12 C 0.4103(2) 0.6269(2) 0.2512(2) 0.0141(4) Uani 1 1 d . . . . .
H12 H 0.424448 0.638585 0.353637 0.017 Uiso 1 1 calc R U . . .
C12A C 0.43015(19) 0.4526(2) 0.2165(2) 0.0133(4) Uani 1 1 d . . . . .
C12B C 0.58320(19) 0.3945(2) 0.24845(19) 0.0142(4) Uani 1 1 d . . . . .
H12B H 0.637860 0.445315 0.179319 0.017 Uiso 1 1 calc R U . . .

loop_
_atom_site_aniso_label
_atom_site_aniso_U_11
_atom_site_aniso_U_22
_atom_site_aniso_U_33
_atom_site_aniso_U_23
_atom_site_aniso_U_13
_atom_site_aniso_U_12
O1 0.0164(7) 0.0230(7) 0.0242(8) 0.0010(6) 0.0035(6) 0.0009(6)
O2 0.0157(6) 0.0166(7) 0.0168(7) 0.0010(6) 0.0007(5) -0.0033(5)
O3 0.0168(7) 0.0198(7) 0.0273(8) 0.0020(6) 0.0037(6) -0.0020(6)
O4 0.0187(6) 0.0140(7) 0.0089(6) 0.0011(5) 0.0008(5) -0.0011(5)
O5 0.0215(7) 0.0194(7) 0.0096(7) 0.0010(6) 0.0026(5) -0.0015(6)
O6 0.0246(7) 0.0203(7) 0.0092(7) -0.0016(6) -0.0013(5) 0.0058(6)
O7 0.0165(7) 0.0186(7) 0.0175(7) -0.0029(6) 0.0010(5) -0.0012(5)
C13 0.0192(10) 0.0281(11) 0.0175(10) 0.0057(9) 0.0019(8) 0.0030(8)
C1 0.0167(9) 0.0181(9) 0.0121(9) -0.0017(8) 0.0020(7) -0.0003(8)
C2 0.0171(9) 0.0229(10) 0.0107(9) 0.0013(8) -0.0003(7) -0.0020(8)
C3 0.0160(9) 0.0217(10) 0.0137(10) 0.0047(8) 0.0026(8) 0.0003(8)
C4 0.0202(10) 0.0191(10) 0.0160(10) -0.0001(8) 0.0026(8) 0.0034(8)
C4A 0.0188(9) 0.0163(9) 0.0099(10) -0.0027(7) -0.0006(7) 0.0000(8)
C5 0.0204(10) 0.0139(9) 0.0128(10) 0.0011(7) -0.0001(7) 0.0011(8)
C6 0.0178(9) 0.0150(9) 0.0130(10) 0.0003(8) 0.0007(7) -0.0012(8)
C6A 0.0166(9) 0.0159(10) 0.0093(9) -0.0005(7) 0.0020(7) 0.0004(7)
C7 0.0169(9) 0.0203(10) 0.0101(9) -0.0013(8) 0.0032(7) -0.0002(8)
C7A 0.0177(9) 0.0186(9) 0.0090(9) -0.0002(7) 0.0017(7) 0.0015(8)
C8 0.0188(10) 0.0235(10) 0.0115(9) -0.0010(8) 0.0030(7) 0.0004(8)
C9 0.0198(10) 0.0258(11) 0.0158(11) -0.0002(9) 0.0005(8) 0.0063(9)
C10 0.0255(10) 0.0169(9) 0.0174(10) 0.0005(8) 0.0010(8) 0.0036(8)
C11 0.0214(10) 0.0180(10) 0.0147(10) -0.0011(8) 0.0017(8) -0.0001(8)
C11A 0.0199(9) 0.0177(10) 0.0080(9) -0.0024(8) 0.0018(7) 0.0014(8)
C12 0.0172(9) 0.0149(9) 0.0102(9) -0.0013(7) 0.0014(7) -0.0012(7)
C12A 0.0160(9) 0.0144(9) 0.0092(9) -0.0011(8) 0.0002(7) -0.0003(8)
C12B 0.0156(9) 0.0166(9) 0.0106(9) 0.0000(7) 0.0030(7) -0.0007(7)

loop_
_atom_type_symbol
_atom_type_description
_atom_type_scat_dispersion_real
_atom_type_scat_dispersion_imag
_atom_type_scat_source
C C 0.0181 0.0091 'International Tables Vol C Tables 4.2.6.8 and 6.1.1.4'
H H 0.0000 0.0000 'International Tables Vol C Tables 4.2.6.8 and 6.1.1.4'
O O 0.0492 0.0322 'International Tables Vol C Tables 4.2.6.8 and 6.1.1.4'

loop_
_geom_angle_atom_site_label_1
_geom_angle_atom_site_label_2
_geom_angle_atom_site_label_3
_geom_angle
_geom_angle_site_symmetry_1
_geom_angle_site_symmetry_3
_geom_angle_publ_flag
C8 O1 H1 109.5 . . ?
C12 O2 H2 109.5 . . ?
C12A O4 H4 109.5 . . ?
C6A O5 H5 109.5 . . ?
C4A O6 H6 109.5 . . ?
C1 O7 H7 109.5 . . ?
H13A C13 H13B 109.5 . . ?
H13A C13 H13C 109.5 . . ?
H13B C13 H13C 109.5 . . ?
C3 C13 H13A 109.5 . . ?
C3 C13 H13B 109.5 . . ?
C3 C13 H13C 109.5 . . ?
O7 C1 H1A 108.0 . . ?
O7 C1 C2 107.96(15) . . ?
O7 C1 C12B 109.68(16) . . ?
C2 C1 H1A 108.0 . . ?
C2 C1 C12B 115.00(17) . . ?
C12B C1 H1A 108.0 . . ?
C1 C2 H2A 117.4 . . ?
C3 C2 C1 125.23(18) . . ?
C3 C2 H2A 117.4 . . ?
C2 C3 C13 123.13(19) . . ?
C2 C3 C4 120.77(18) . . ?
C4 C3 C13 116.10(18) . . ?
C3 C4 H4A 108.6 . . ?
C3 C4 H4B 108.6 . . ?
C3 C4 C4A 114.60(17) . . ?
H4A C4 H4B 107.6 . . ?
C4A C4 H4A 108.6 . . ?
C4A C4 H4B 108.6 . . ?
O6 C4A C4 104.31(15) . . ?
O6 C4A C5 108.58(15) . . ?
O6 C4A C12B 110.47(16) . . ?
C4 C4A C5 111.63(16) . . ?
C4 C4A C12B 111.40(16) . . ?
C5 C4A C12B 110.28(16) . . ?
C4A C5 H5A 109.5 . . ?
C4A C5 H5B 109.5 . . ?
H5A C5 H5B 108.1 . . ?
C6 C5 C4A 110.74(16) . . ?
C6 C5 H5A 109.5 . . ?
C6 C5 H5B 109.5 . . ?
C5 C6 H6A 109.4 . . ?
C5 C6 H6B 109.4 . . ?
H6A C6 H6B 108.0 . . ?
C6A C6 C5 111.03(17) . . ?
C6A C6 H6A 109.4 . . ?
C6A C6 H6B 109.4 . . ?
O5 C6A C6 110.63(15) . . ?
O5 C6A C7 105.01(15) . . ?
O5 C6A C12A 109.18(15) . . ?
C6 C6A C7 111.06(16) . . ?
C6 C6A C12A 111.24(16) . . ?
C7 C6A C12A 109.53(15) . . ?
O3 C7 C6A 119.32(18) . . ?
O3 C7 C7A 121.60(18) . . ?
C7A C7 C6A 119.02(16) . . ?
C8 C7A C7 120.06(18) . . ?
C8 C7A C11A 119.03(18) . . ?
C11A C7A C7 120.83(17) . . ?
O1 C8 C7A 121.03(19) . . ?
O1 C8 C9 118.16(18) . . ?
C9 C8 C7A 120.79(19) . . ?
C8 C9 H9 120.4 . . ?
C10 C9 C8 119.21(19) . . ?
C10 C9 H9 120.4 . . ?
C9 C10 H10 119.4 . . ?
C9 C10 C11 121.2(2) . . ?
C11 C10 H10 119.4 . . ?
C10 C11 H11 120.0 . . ?
C11A C11 C10 120.01(19) . . ?
C11A C11 H11 120.0 . . ?
C7A C11A C12 119.41(17) . . ?
C11 C11A C7A 119.67(18) . . ?
C11 C11A C12 120.87(18) . . ?
O2 C12 C11A 109.50(15) . . ?
O2 C12 H12 108.0 . . ?
O2 C12 C12A 112.28(15) . . ?
C11A C12 H12 108.0 . . ?
C11A C12 C12A 110.87(16) . . ?
C12A C12 H12 108.0 . . ?
O4 C12A C6A 103.78(14) . . ?
O4 C12A C12 109.69(15) . . ?
O4 C12A C12B 108.14(14) . . ?
C6A C12A C12B 113.08(15) . . ?
C12 C12A C6A 108.02(15) . . ?
C12 C12A C12B 113.64(15) . . ?
C1 C12B C4A 112.31(16) . . ?
C1 C12B C12A 113.64(15) . . ?
C1 C12B H12B 106.6 . . ?
C4A C12B C12A 110.69(15) . . ?
C4A C12B H12B 106.6 . . ?
C12A C12B H12B 106.6 . . ?

loop_
_geom_bond_atom_site_label_1
_geom_bond_atom_site_label_2
_geom_bond_distance
_geom_bond_site_symmetry_2
_geom_bond_publ_flag
O1 H1 0.8400 . ?
O1 C8 1.361(3) . ?
O2 H2 0.8400 . ?
O2 C12 1.421(2) . ?
O3 C7 1.230(2) . ?
O4 H4 0.8400 . ?
O4 C12A 1.439(2) . ?
O5 H5 0.8400 . ?
O5 C6A 1.439(2) . ?
O6 H6 0.8400 . ?
O6 C4A 1.435(2) . ?
O7 H7 0.8400 . ?
O7 C1 1.469(2) . ?
C13 H13A 0.9800 . ?
C13 H13B 0.9800 . ?
C13 H13C 0.9800 . ?
C13 C3 1.502(3) . ?
C1 H1A 1.0000 . ?
C1 C2 1.502(3) . ?
C1 C12B 1.554(3) . ?
C2 H2A 0.9500 . ?
C2 C3 1.333(3) . ?
C3 C4 1.498(3) . ?
C4 H4A 0.9900 . ?
C4 H4B 0.9900 . ?
C4 C4A 1.527(3) . ?
C4A C5 1.532(3) . ?
C4A C12B 1.557(3) . ?
C5 H5A 0.9900 . ?
C5 H5B 0.9900 . ?
C5 C6 1.528(3) . ?
C6 H6A 0.9900 . ?
C6 H6B 0.9900 . ?
C6 C6A 1.519(3) . ?
C6A C7 1.540(3) . ?
C6A C12A 1.550(3) . ?
C7 C7A 1.467(3) . ?
C7A C8 1.411(3) . ?
C7A C11A 1.412(3) . ?
C8 C9 1.385(3) . ?
C9 H9 0.9500 . ?
C9 C10 1.382(3) . ?
C10 H10 0.9500 . ?
C10 C11 1.399(3) . ?
C11 H11 0.9500 . ?
C11 C11A 1.382(3) . ?
C11A C12 1.514(3) . ?
C12 H12 1.0000 . ?
C12 C12A 1.544(3) . ?
C12A C12B 1.559(2) . ?
C12B H12B 1.0000 . ?

loop_
_geom_torsion_atom_site_label_1
_geom_torsion_atom_site_label_2
_geom_torsion_atom_site_label_3
_geom_torsion_atom_site_label_4
_geom_torsion
_geom_torsion_site_symmetry_1
_geom_torsion_site_symmetry_2
_geom_torsion_site_symmetry_3
_geom_torsion_site_symmetry_4
_geom_torsion_publ_flag
O1 C8 C9 C10 179.60(19) . . . . ?
O2 C12 C12A O4 -70.88(19) . . . . ?
O2 C12 C12A C6A 176.63(15) . . . . ?
O2 C12 C12A C12B 50.3(2) . . . . ?
O3 C7 C7A C8 2.9(3) . . . . ?
O3 C7 C7A C11A -173.86(18) . . . . ?
O4 C12A C12B C1 168.94(15) . . . . ?
O4 C12A C12B C4A -63.60(18) . . . . ?
O5 C6A C7 O3 -94.0(2) . . . . ?
O5 C6A C7 C7A 83.2(2) . . . . ?
O5 C6A C12A O4 -172.21(14) . . . . ?
O5 C6A C12A C12 -55.80(19) . . . . ?
O5 C6A C12A C12B 70.85(19) . . . . ?
O6 C4A C5 C6 -61.6(2) . . . . ?
O6 C4A C12B C1 -166.02(15) . . . . ?
O6 C4A C12B C12A 65.78(19) . . . . ?
O7 C1 C2 C3 -125.2(2) . . . . ?
O7 C1 C12B C4A 150.57(15) . . . . ?
O7 C1 C12B C12A -82.81(18) . . . . ?
C13 C3 C4 C4A 158.91(17) . . . . ?
C1 C2 C3 C13 177.58(18) . . . . ?
C1 C2 C3 C4 -1.7(3) . . . . ?
C2 C1 C12B C4A 28.7(2) . . . . ?
C2 C1 C12B C12A 155.31(16) . . . . ?
C2 C3 C4 C4A -21.7(3) . . . . ?
C3 C4 C4A O6 166.63(17) . . . . ?
C3 C4 C4A C5 -76.3(2) . . . . ?
C3 C4 C4A C12B 47.4(2) . . . . ?
C4 C4A C5 C6 -176.07(17) . . . . ?
C4 C4A C12B C1 -50.6(2) . . . . ?
C4 C4A C12B C12A -178.78(15) . . . . ?
C4A C5 C6 C6A -60.5(2) . . . . ?
C5 C4A C12B C1 74.0(2) . . . . ?
C5 C4A C12B C12A -54.2(2) . . . . ?
C5 C6 C6A O5 -65.9(2) . . . . ?
C5 C6 C6A C7 177.90(15) . . . . ?
C5 C6 C6A C12A 55.6(2) . . . . ?
C6 C6A C7 O3 25.6(2) . . . . ?
C6 C6A C7 C7A -157.21(17) . . . . ?
C6 C6A C12A O4 65.43(18) . . . . ?
C6 C6A C12A C12 -178.17(16) . . . . ?
C6 C6A C12A C12B -51.5(2) . . . . ?
C6A C7 C7A C8 -174.16(17) . . . . ?
C6A C7 C7A C11A 9.1(3) . . . . ?
C6A C12A C12B C1 -76.7(2) . . . . ?
C6A C12A C12B C4A 50.7(2) . . . . ?
C7 C6A C12A O4 -57.73(18) . . . . ?
C7 C6A C12A C12 58.67(19) . . . . ?
C7 C6A C12A C12B -174.67(15) . . . . ?
C7 C7A C8 O1 6.4(3) . . . . ?
C7 C7A C8 C9 -174.95(19) . . . . ?
C7 C7A C11A C11 172.60(19) . . . . ?
C7 C7A C11A C12 -10.0(3) . . . . ?
C7A C8 C9 C10 1.0(3) . . . . ?
C7A C11A C12 O2 160.81(16) . . . . ?
C7A C11A C12 C12A 36.4(2) . . . . ?
C8 C7A C11A C11 -4.2(3) . . . . ?
C8 C7A C11A C12 173.15(17) . . . . ?
C8 C9 C10 C11 -1.5(3) . . . . ?
C9 C10 C11 C11A -0.8(3) . . . . ?
C10 C11 C11A C7A 3.7(3) . . . . ?
C10 C11 C11A C12 -173.62(18) . . . . ?
C11 C11A C12 O2 -21.9(2) . . . . ?
C11 C11A C12 C12A -146.30(18) . . . . ?
C11A C7A C8 O1 -176.71(18) . . . . ?
C11A C7A C8 C9 1.9(3) . . . . ?
C11A C12 C12A O4 52.0(2) . . . . ?
C11A C12 C12A C6A -60.53(19) . . . . ?
C11A C12 C12A C12B 173.14(15) . . . . ?
C12 C12A C12B C1 46.9(2) . . . . ?
C12 C12A C12B C4A 174.36(15) . . . . ?
C12A C6A C7 O3 148.89(18) . . . . ?
C12A C6A C7 C7A -34.0(2) . . . . ?
C12B C1 C2 C3 -2.4(3) . . . . ?
C12B C4A C5 C6 59.5(2) . . . . ?
